data_2019202
loop_
_publ_author_name
'Savina, Aleksandra A.'
'Morozov, Vladimir A.'
'Basovich, Olga M.'
'Khaikina, Elena G.'
'Lazoryak, Bogdan I.'

_publ_section_title
;
 The double molybdate Na~9~Sc(MoO~4~)~6~ refined from powder XRD data
;
_journal_coeditor_code CU3037
_journal_issue 11
_journal_name_full 'Acta Crystallographica Section C'
_journal_page_first 1301
_journal_page_last 1303
_journal_paper_doi 10.1107/S010827011302862X
_journal_volume 69
_journal_year 2013
_chemical_formula_iupac 'Na9 Sc (Mo O4)6'
_chemical_formula_moiety 'Sc Mo6 O24, 9Na'
_chemical_formula_structural 'Na9 Sc (MoO4)6'
_chemical_formula_sum 'Mo6 Na9 O24 Sc'
_chemical_formula_weight 1211.48
_chemical_name_systematic
;
Nonasodium scandium hexakis[tetraoxidomolybdate(II)]
;
_space_group_crystal_system trigonal
_space_group_IT_number 148
_space_group_name_Hall '-R 3'
_space_group_name_H-M_alt 'R -3'
_symmetry_space_group_name_Hall '-R 3'
_symmetry_space_group_name_H-M 'R -3 :H'
_cell_angle_alpha 90.0
_cell_angle_beta 90.0
_cell_angle_gamma 120.0
_cell_formula_units_Z 6
_cell_length_a 15.0087(3)
_cell_length_b 15.0087
_cell_length_c 19.1943(4)
_cell_measurement_temperature 295
_cell_volume 3744.46(11)
_computing_cell_refinement 'GSAS (Larson & Von Dreele, 1994)'
_computing_data_collection 'SMART (Bruker, 2002)'
_computing_data_reduction 'GSAS (Larson & Von Dreele, 1994)'
_computing_molecular_graphics 'DIAMOND (Brandenburg & Berndt, 1999)'
_computing_structure_refinement 'GSAS (Larson & Von Dreele, 1994)'
_computing_structure_solution 'GSAS (Larson & Von Dreele, 1994)'
_diffrn_ambient_temperature 295
_diffrn_measurement_device_type 'Bruker D8 ADVANCE'
_diffrn_radiation_monochromator 'secondary graphite monochromator'
_exptl_absorpt_process_details
;
GSAS Absorption/surface roughness correction: function number 0
No correction is applied.
;
_exptl_crystal_density_diffrn 3.224
_exptl_crystal_density_method 'not measured'
_pd_char_colour white
_pd_meas_2theta_range_inc 0.02076
_pd_meas_2theta_range_max 100
_pd_meas_2theta_range_min 7
_pd_meas_number_of_points 4477
_pd_meas_scan_method step
_pd_proc_2theta_range_inc 0.02076
_pd_proc_2theta_range_max 100
_pd_proc_2theta_range_min 7
_pd_proc_ls_background_function
;   GSAS Background function number 1 with 14 terms.
 Shifted Chebyshev function of 1st kind
      1:    2896.21     2:   -1969.52     3:    1220.07     4:   -623.347
      5:    281.467     6:   -101.028     7:    37.6638     8:   -13.9996
      9:   -22.4161    10:    44.5336    11:   -33.2340    12:   -24.8908
     13:    83.9862    14:   -56.2952
;
_pd_proc_ls_profile_function
;
CW Profile function number 3 with  19 terms
Pseudo-Voigt profile coefficients as parameterized in
P. Thompson, D. E. Cox & J. B. Hastings (1987). J. Appl. Cryst. 20,
79--83.
Asymmetry correction of L. W. Finger, D. E. Cox & A. P. Jephcoat (1994).
J. Appl. Cryst. 27, 892--900.
Peak tails are ignored  where the intensity is below 0.0010 times the peak
  Aniso. broadening axis   0.0   0.0   1.0
;
_pd_proc_ls_prof_R_factor 0.0359
_pd_proc_ls_prof_wR_expected 0.0153
_pd_proc_ls_prof_wR_factor 0.0458
_pd_spec_mounting ' packed powder pellet'
_pd_spec_mount_mode reflection
_pd_spec_shape flat_sheet
_refine_ls_goodness_of_fit_all 3.00
_refine_ls_matrix_type fullcycle
_refine_ls_number_parameters 62
_refine_ls_shift/su_max 0.004
_refine_ls_shift/su_mean 0.0006
_refine_ls_weighting_scheme sigma
_cod_data_source_file cu3037.cif
_cod_data_source_block I
_cod_original_cell_volume 3744.5(2)
_cod_database_code 2019202

loop_
_symmetry_equiv_pos_site_id
_symmetry_equiv_pos_as_xyz
1 'x, y, z'
2 '-y, x-y, z'
3 'y-x, -x, z'
4 'x+2/3, y+1/3, z+1/3'
5 '-y+2/3, x-y+1/3, z+1/3'
6 'y-x+2/3, -x+1/3, z+1/3'
7 'x+1/3, y+2/3, z+2/3'
8 '-y+1/3, x-y+2/3, z+2/3'
9 'y-x+1/3, -x+2/3, z+2/3'
10 '-x, -y, -z'
11 'y, y-x, -z'
12 'x-y, x, -z'
13 '-x+2/3, -y+1/3, -z+1/3'
14 'y+2/3, y-x+1/3, -z+1/3'
15 'x-y+2/3, x+1/3, -z+1/3'
16 '-x+1/3, -y+2/3, -z+2/3'
17 'y+1/3, y-x+2/3, -z+2/3'
18 'x-y+1/3, x+2/3, -z+2/3'

loop_
_atom_site_type_symbol
_atom_site_label
_atom_site_fract_x
_atom_site_fract_y
_atom_site_fract_z
_atom_site_U_iso_or_equiv
_atom_site_adp_type
_atom_site_occupancy
Sc Sc 0 0 0.2600(5) 0.0146(19) Uiso 1.0
Na Na1 0.0055(11) 0.2270(7) 0.2568(8) 0.040(3) Uiso 1.0
Na Na2 0.0130(8) 0.2304(8) 0.0486(6) 0.039(4) Uiso 1.0
Na Na3 0.0164(7) 0.2428(8) 0.4469(6) 0.032(3) Uiso 1.0
Mo Mo1 0.5269(2) 0.8610(2) 0.02720(10) 0.0205(7) Uiso 1.0
Mo Mo2 0.5144(2) 0.6476(2) 0.52480(10) 0.0331(9) Uiso 1.0
O O1 0.5738(16) 0.7833(16) 0.0354(9) 0.042(3) Uiso 1.0
O O2 0.5030(11) 0.8880(12) 0.1099(9) 0.032(4) Uiso 1.0
O O3 0.6082(16) 0.9696(17) -0.0121(11) 0.042(5) Uiso 1.0
O O4 0.4062(14) 0.8060(14) -0.0180(8) 0.028(3) Uiso 1.0
O O5 0.5855(15) 0.7828(15) 0.5247(8) 0.042(3) Uiso 1.0
O O6 0.4693(12) 0.5950(12) 0.6092(9) 0.042(5) Uiso 1.0
O O7 0.6058(15) 0.6161(11) 0.4968(11) 0.032(4) Uiso 1.0
O O8 0.4021(13) 0.6027(12) 0.4681(8) 0.028(3) Uiso 1.0

loop_
_atom_type_symbol
_atom_type_description
_atom_type_scat_dispersion_real
_atom_type_scat_dispersion_imag
_atom_type_scat_source
Sc Sc .000 .000 International_Tables_Vol_C
Na Na .000 .000 International_Tables_Vol_C
Mo Mo .000 .000 International_Tables_Vol_C
O O .000 .000 International_Tables_Vol_C

loop_
_diffrn_radiation_type
_diffrn_radiation_wavelength
CuK\a~1~ 1.54056
CuK\a~2~ 1.54439

loop_
_geom_angle_atom_site_label_1
_geom_angle_atom_site_label_2
_geom_angle_atom_site_label_3
_geom_angle_site_symmetry_1
_geom_angle_site_symmetry_3
_geom_angle
_geom_angle_publ_flag
O4 Sc O4 4_445 5_555 96.7(7) n
O4 Sc O4 6_455 4_445 96.7(7) n
O4 Sc O4 5_555 6_455 96.7(7) n
O4 Sc O8 4_445 16_555 87.6(3) n
O4 Sc O8 4_445 17_445 175.4(8) n
O4 Sc O8 4_445 18_545 84.3(3) n
O4 Sc O8 5_555 16_555 84.3(3) n
O4 Sc O8 5_555 17_445 87.6(3) n
O4 Sc O8 5_555 18_545 175.4(8) n
O4 Sc O8 6_455 16_555 175.4(8) n
O4 Sc O8 6_455 17_445 84.3(3) n
O4 Sc O8 6_455 18_545 87.6(3) n
O8 Sc O8 16_555 17_445 91.3(7) n
O8 Sc O8 16_555 18_545 91.3(7) n
O8 Sc O8 17_445 18_545 91.3(7) n
O3 Na1 O4 13_565 4_445 95.0(9) n
O3 Na1 O7 13_565 7_444 104.0(4) n
O3 Na1 O8 13_565 16_555 163.9(10) n
O4 Na1 O7 4_445 7_444 159.9(9) n
O4 Na1 O8 4_445 16_555 76.0(3) n
O7 Na1 O8 7_444 16_555 86.9(8) n
O3 Na2 O5 11_455 18_545 125.3(8) n
O3 Na2 O6 11_455 16_555 109.7(8) n
O3 Na2 O6 11_455 5_554 98.0(8) n
O3 Na2 O7 11_455 7_444 72.2(5) n
O5 Na2 O6 18_545 16_555 110.8(8) n
O5 Na2 O6 18_545 5_554 110.1(6) n
O5 Na2 O7 18_545 7_444 76.3(7) n
O6 Na2 O6 16_555 5_554 99.0(8) n
O6 Na2 O7 16_555 7_444 85.1(6) n
O6 Na2 O7 5_554 7_444 170.3(8) n
O1 Na3 O2 5_555 18_545 101.9(7) n
O1 Na3 O2 5_555 4_445 111.3(7) n
O1 Na3 O3 5_555 13_565 82.5(8) n
O1 Na3 O7 5_555 3_565 120.9(8) n
O2 Na3 O2 18_545 4_445 100.3(7) n
O2 Na3 O3 18_545 13_565 157.0(7) n
O2 Na3 O7 18_545 3_565 82.9(7) n
O2 Na3 O3 4_445 13_565 99.0(6) n
O2 Na3 O7 4_445 3_565 125.8(7) n
O3 Na3 O7 13_565 3_565 75.6(5) n
O1 Mo1 O2 1_555 1_555 107.0(7) n
O1 Mo1 O3 1_555 1_555 112.2(9) n
O1 Mo1 O4 1_555 1_555 114.4(9) n
O2 Mo1 O3 1_555 1_555 109.1(8) n
O2 Mo1 O4 1_555 1_555 105.8(7) n
O3 Mo1 O4 1_555 1_555 108.1(9) n
O5 Mo2 O6 1_555 1_555 113.0(7) n
O5 Mo2 O7 1_555 1_555 101.9(8) n
O5 Mo2 O8 1_555 1_555 109.9(8) n
O6 Mo2 O7 1_555 1_555 109.7(8) n
O6 Mo2 O8 1_555 1_555 107.5(8) n
O7 Mo2 O8 1_555 1_555 114.9(9) n

loop_
_geom_bond_atom_site_label_1
_geom_bond_atom_site_label_2
_geom_bond_site_symmetry_2
_geom_bond_distance
_geom_bond_publ_flag
Sc O4 4_445 2.100(17) n
Sc O4 5_555 2.100(17) n
Sc O4 6_455 2.100(17) n
Sc O8 16_555 2.089(16) n
Sc O8 17_445 2.089(16) n
Sc O8 18_545 2.089(16) n
Na1 O1 5_555 2.75(2) n
Na1 O3 13_565 2.47(2) n
Na1 O4 4_445 2.312(19) n
Na1 O5 18_545 2.85(2) n
Na1 O7 7_444 2.39(2) n
Na1 O8 16_555 2.397(19) n
Na2 O1 3_565 2.95(2) n
Na2 O3 11_455 2.46(2) n
Na2 O5 18_545 2.47(2) n
Na2 O6 16_555 2.318(17) n
Na2 O6 5_554 2.312(19) n
Na2 O7 7_444 2.75(2) n
Na3 O1 5_555 2.42(2) n
Na3 O2 18_545 2.361(19) n
Na3 O2 4_445 2.478(18) n
Na3 O3 13_565 2.52(2) n
Na3 O7 3_565 2.510(18) n
Mo1 O1 1_555 1.64(2) n
Mo1 O2 1_555 1.720(17) n
Mo1 O3 1_555 1.65(2) n
Mo1 O4 1_555 1.795(19) n
Mo2 O5 1_555 1.76(2) n
Mo2 O6 1_555 1.780(18) n
Mo2 O7 1_555 1.74(2) n
Mo2 O8 1_555 1.830(16) n
